data_4331532
loop_
_publ_author_name
'Vinkl\'arek, Jarom\'ir'
'Pal\'a\<ckov\'a, Hana'
'Honz\'i\<cek, Jan'
'Holubov\'a, Jana'
'Hol\<capek, Michal'
'C\'isa\<rov\'a, Ivana'

_publ_section_title
;
 Investigation of Vanadocene(IV) \a-Amino Acid Complexes:&#x00A0;
 Synthesis, Structure, and Behavior in Physiological Solutions, Human
 Plasma, and Blood
;
_journal_issue 5
_journal_name_full 'Inorganic Chemistry'
_journal_page_first 2156
_journal_page_last 2162
_journal_paper_doi 10.1021/ic050687u
_journal_volume 45
_journal_year 2006
_chemical_absolute_configuration ad
_chemical_compound_source 'synthesized by the authors'
_chemical_formula_moiety 'C16 H22  N O2  V, F6 P'
_chemical_formula_sum 'C16 H22 F6 N O2 P V'
_chemical_formula_weight 456.26
_chemical_name_systematic
; 
 ? 
;
_space_group_IT_number 4
_symmetry_cell_setting monoclinic
_symmetry_space_group_name_Hall 'P 2yb'
_symmetry_space_group_name_H-M 'P 1 21 1'
_atom_sites_solution_hydrogens difmap
_atom_sites_solution_primary direct
_atom_sites_solution_secondary difmap
_audit_creation_method SHELXL-97
_cell_angle_alpha 90.00
_cell_angle_beta 105.7680(16)
_cell_angle_gamma 90.00
_cell_formula_units_Z 2
_cell_length_a 6.27500(10)
_cell_length_b 15.8800(4)
_cell_length_c 9.8940(3)
_cell_measurement_reflns_used 2222
_cell_measurement_temperature 150(2)
_cell_measurement_theta_max 27.5
_cell_measurement_theta_min 1
_cell_volume 948.81(4)
_computing_cell_refinement 'COLLECT and DENZO'
_computing_data_collection 'COLLECT (Hooft, 1998) and DENZO (Otwinowski & Minor, 1997)'
_computing_data_reduction 'COLLECT and DENZO'
_computing_structure_refinement 'SHELXL-97 (Sheldrick, 1997)'
_computing_structure_solution 'SIR92 (Altomare et al., 1994)'
_diffrn_ambient_temperature 150(2)
_diffrn_detector_area_resol_mean 9.091
_diffrn_measured_fraction_theta_full 0.996
_diffrn_measured_fraction_theta_max 0.996
_diffrn_measurement_device_type 'Nonius KappaCCD area detector'
_diffrn_measurement_method '\f and \w scans to fill the Ewald sphere'
_diffrn_radiation_monochromator graphite
_diffrn_radiation_source 'fine-focus sealed tube'
_diffrn_radiation_type MoK\a
_diffrn_radiation_wavelength 0.71073
_diffrn_reflns_av_R_equivalents 0.0330
_diffrn_reflns_av_sigmaI/netI 0.0235
_diffrn_reflns_limit_h_max 8
_diffrn_reflns_limit_h_min -8
_diffrn_reflns_limit_k_max 20
_diffrn_reflns_limit_k_min -20
_diffrn_reflns_limit_l_max 12
_diffrn_reflns_limit_l_min -12
_diffrn_reflns_number 13625
_diffrn_reflns_theta_full 27.47
_diffrn_reflns_theta_max 27.47
_diffrn_reflns_theta_min 2.14
_diffrn_standards_number 0
_exptl_absorpt_coefficient_mu 0.675
_exptl_absorpt_correction_type none
_exptl_crystal_colour green
_exptl_crystal_density_diffrn 1.597
_exptl_crystal_density_method 'not measured'
_exptl_crystal_description plate
_exptl_crystal_F_000 466
_exptl_crystal_size_max 0.36
_exptl_crystal_size_mid 0.3
_exptl_crystal_size_min 0.25
_refine_diff_density_max 1.520
_refine_diff_density_min -0.668
_refine_diff_density_rms 0.089
_refine_ls_abs_structure_details 'Flack H D (1983), Acta Cryst. A39, 876-881'
_refine_ls_abs_structure_Flack 0.02(3)
_refine_ls_extinction_method none
_refine_ls_goodness_of_fit_ref 1.033
_refine_ls_hydrogen_treatment constr
_refine_ls_matrix_type full
_refine_ls_number_parameters 246
_refine_ls_number_reflns 4311
_refine_ls_number_restraints 1
_refine_ls_restrained_S_all 1.033
_refine_ls_R_factor_all 0.0579
_refine_ls_R_factor_gt 0.0555
_refine_ls_shift/su_max 0.000
_refine_ls_shift/su_mean 0.000
_refine_ls_structure_factor_coef Fsqd
_refine_ls_weighting_details 'calc w=1/[\s^2^(Fo^2^)+(0.1037P)^2^+1.2293P] where P=(Fo^2^+2Fc^2^)/3'
_refine_ls_weighting_scheme calc
_refine_ls_wR_factor_gt 0.1534
_refine_ls_wR_factor_ref 0.1570
_reflns_number_gt 4134
_reflns_number_total 4311
_reflns_threshold_expression I>2\s(I)
_cod_data_source_file ic050687usup2.cif
_cod_data_source_block vcp2ile-vinkl
_cod_original_sg_symbol_H-M 'P 21'
_cod_database_code 4331532

loop_
_symmetry_equiv_pos_as_xyz
'x, y, z'
'-x, y+1/2, -z'

loop_
_atom_site_label
_atom_site_type_symbol
_atom_site_fract_x
_atom_site_fract_y
_atom_site_fract_z
_atom_site_U_iso_or_equiv
_atom_site_adp_type
_atom_site_occupancy
_atom_site_symmetry_multiplicity
_atom_site_calc_flag
_atom_site_refinement_flags
V1 V 0.03459(9) 0.60552(4) 0.36351(6) 0.02511(17) Uani 1 1 d .
C1 C 0.1493(8) 0.7055(3) 0.2262(5) 0.0378(9) Uani 1 1 d .
H1 H 0.1809 0.6925 0.1420 0.045 Uiso 1 1 calc R
C2 C 0.2998(7) 0.7040(3) 0.3590(5) 0.0386(9) Uani 1 1 d .
H2 H 0.4479 0.6884 0.3797 0.046 Uiso 1 1 calc R
C3 C 0.1844(7) 0.7310(3) 0.4576(5) 0.0358(9) Uani 1 1 d .
H3 H 0.2456 0.7376 0.5537 0.043 Uiso 1 1 calc R
C4 C -0.0342(7) 0.7454(3) 0.3850(5) 0.0369(9) Uani 1 1 d .
H4 H -0.1462 0.7624 0.4242 0.044 Uiso 1 1 calc R
C5 C -0.0579(8) 0.7298(3) 0.2412(5) 0.0368(9) Uani 1 1 d .
H5 H -0.1880 0.7347 0.1691 0.044 Uiso 1 1 calc R
C6 C 0.2549(9) 0.4945(3) 0.4615(5) 0.0441(11) Uani 1 1 d .
H6 H 0.3478 0.4692 0.4145 0.053 Uiso 1 1 calc R
C7 C 0.3109(8) 0.5613(3) 0.5566(5) 0.0426(10) Uani 1 1 d .
H7 H 0.4479 0.5879 0.5845 0.051 Uiso 1 1 calc R
C8 C 0.1221(8) 0.5815(3) 0.6034(4) 0.0422(10) Uani 1 1 d .
H8 H 0.1123 0.6239 0.6663 0.051 Uiso 1 1 calc R
C9 C -0.0462(9) 0.5257(3) 0.5372(5) 0.0416(10) Uani 1 1 d .
H9 H -0.1878 0.5241 0.5495 0.050 Uiso 1 1 calc R
C10 C 0.0338(9) 0.4725(3) 0.4493(5) 0.0414(10) Uani 1 1 d .
H10 H -0.0455 0.4300 0.3927 0.050 Uiso 1 1 calc R
C11 C -0.3775(6) 0.5734(3) 0.1539(4) 0.0282(7) Uani 1 1 d .
C12 C -0.2091(6) 0.5577(2) 0.0688(4) 0.0235(7) Uani 1 1 d .
H12 H -0.1920 0.6107 0.0221 0.028 Uiso 1 1 calc R
C13 C -0.2905(6) 0.4916(3) -0.0458(4) 0.0305(8) Uani 1 1 d .
H13 H -0.4326 0.5107 -0.1071 0.037 Uiso 1 1 calc R
C14 C -0.1275(10) 0.4839(4) -0.1339(6) 0.0502(13) Uani 1 1 d .
H14A H 0.0084 0.4599 -0.0780 0.075 Uiso 1 1 calc R
H14B H -0.0987 0.5387 -0.1659 0.075 Uiso 1 1 calc R
H14C H -0.1889 0.4483 -0.2133 0.075 Uiso 1 1 calc R
C15 C -0.3277(7) 0.4056(3) 0.0173(5) 0.0377(9) Uani 1 1 d .
H15A H -0.1858 0.3782 0.0552 0.045 Uiso 1 1 calc R
H15B H -0.3937 0.4147 0.0941 0.045 Uiso 1 1 calc R
C16 C -0.4772(9) 0.3481(4) -0.0911(7) 0.0552(13) Uani 1 1 d .
H16A H -0.4155 0.3407 -0.1691 0.083 Uiso 1 1 calc R
H16B H -0.6216 0.3730 -0.1234 0.083 Uiso 1 1 calc R
H16C H -0.4888 0.2944 -0.0492 0.083 Uiso 1 1 calc R
N1 N 0.0082(5) 0.5387(2) 0.1716(3) 0.0245(6) Uani 1 1 d .
H1A H 0.0086 0.4834 0.1762 0.029 Uiso 1 1 d R
H1B H 0.1315 0.5513 0.1418 0.029 Uiso 1 1 d R
O1 O -0.2936(4) 0.58946(18) 0.2850(3) 0.0293(6) Uani 1 1 d .
O2 O -0.5761(5) 0.5728(2) 0.0952(4) 0.0389(7) Uani 1 1 d .
P1 P 0.24432(17) 0.27111(6) 0.24494(11) 0.0313(2) Uani 1 1 d .
F1 F 0.2610(7) 0.1842(3) 0.3233(6) 0.0824(14) Uani 1 1 d .
F2 F 0.1109(9) 0.2321(3) 0.1060(5) 0.110(2) Uani 1 1 d .
F3 F 0.4699(7) 0.2519(4) 0.2148(5) 0.0936(18) Uani 1 1 d .
F4 F 0.3676(7) 0.3079(3) 0.4013(4) 0.0797(13) Uani 1 1 d .
F5 F 0.0172(6) 0.2911(3) 0.2826(4) 0.0626(10) Uani 1 1 d .
F6 F 0.2327(6) 0.3646(3) 0.1858(5) 0.0745(12) Uani 1 1 d .

loop_
_atom_site_aniso_label
_atom_site_aniso_U_11
_atom_site_aniso_U_22
_atom_site_aniso_U_33
_atom_site_aniso_U_23
_atom_site_aniso_U_13
_atom_site_aniso_U_12
V1 0.0211(3) 0.0283(3) 0.0271(3) -0.0066(2) 0.0087(2) 0.0001(2)
C1 0.046(2) 0.0261(18) 0.044(2) -0.0054(17) 0.0169(18) -0.0056(17)
C2 0.0293(19) 0.039(2) 0.051(2) -0.0122(19) 0.0157(18) -0.0059(17)
C3 0.034(2) 0.037(2) 0.035(2) -0.0109(16) 0.0071(17) -0.0061(17)
C4 0.034(2) 0.0297(19) 0.050(3) -0.0085(18) 0.0155(18) 0.0008(16)
C5 0.037(2) 0.0276(18) 0.043(2) -0.0004(16) 0.0063(17) 0.0014(15)
C6 0.046(3) 0.040(2) 0.039(2) -0.0039(19) -0.0009(19) 0.019(2)
C7 0.038(2) 0.051(3) 0.033(2) -0.0045(19) 0.0002(17) 0.011(2)
C8 0.051(2) 0.050(3) 0.0261(19) -0.0054(17) 0.0104(17) 0.008(2)
C9 0.049(3) 0.047(2) 0.031(2) 0.0063(18) 0.0145(18) -0.001(2)
C10 0.061(3) 0.030(2) 0.032(2) -0.0008(17) 0.011(2) -0.002(2)
C11 0.0196(16) 0.0348(17) 0.0337(18) -0.0006(14) 0.0134(14) -0.0031(13)
C12 0.0201(15) 0.0296(17) 0.0232(16) -0.0006(13) 0.0099(12) -0.0016(12)
C13 0.0273(18) 0.0365(19) 0.0275(18) -0.0062(15) 0.0070(14) -0.0042(15)
C14 0.064(3) 0.050(3) 0.045(3) -0.014(2) 0.029(3) -0.005(2)
C15 0.033(2) 0.036(2) 0.042(2) -0.0059(18) 0.0058(17) -0.0078(16)
C16 0.044(3) 0.043(3) 0.073(4) -0.013(3) 0.006(2) -0.009(2)
N1 0.0193(13) 0.0315(15) 0.0265(14) -0.0073(12) 0.0124(11) -0.0017(11)
O1 0.0188(10) 0.0418(16) 0.0302(12) -0.0078(11) 0.0116(9) -0.0026(10)
O2 0.0190(12) 0.0569(19) 0.0412(16) -0.0033(14) 0.0088(11) -0.0005(12)
P1 0.0302(5) 0.0274(4) 0.0355(5) 0.0055(4) 0.0077(4) 0.0050(4)
F1 0.066(2) 0.068(2) 0.115(4) 0.057(3) 0.028(2) 0.0218(19)
F2 0.106(4) 0.106(4) 0.077(3) -0.060(3) -0.047(2) 0.062(3)
F3 0.064(2) 0.145(5) 0.091(3) 0.061(3) 0.053(2) 0.058(3)
F4 0.066(2) 0.081(3) 0.072(2) -0.018(2) -0.0150(19) 0.025(2)
F5 0.0474(17) 0.089(3) 0.0561(19) 0.0138(17) 0.0217(14) 0.0275(17)
F6 0.064(2) 0.056(2) 0.108(3) 0.041(2) 0.032(2) 0.0112(17)

loop_
_atom_type_symbol
_atom_type_description
_atom_type_scat_dispersion_real
_atom_type_scat_dispersion_imag
_atom_type_scat_source
C C 0.0033 0.0016 'International Tables Vol C Tables 4.2.6.8 and 6.1.1.4'
H H 0.0000 0.0000 'International Tables Vol C Tables 4.2.6.8 and 6.1.1.4'
N N 0.0061 0.0033 'International Tables Vol C Tables 4.2.6.8 and 6.1.1.4'
O O 0.0106 0.0060 'International Tables Vol C Tables 4.2.6.8 and 6.1.1.4'
F F 0.0171 0.0103 'International Tables Vol C Tables 4.2.6.8 and 6.1.1.4'
P P 0.1023 0.0942 'International Tables Vol C Tables 4.2.6.8 and 6.1.1.4'
V V 0.3005 0.5294 'International Tables Vol C Tables 4.2.6.8 and 6.1.1.4'

loop_
_geom_angle_atom_site_label_1
_geom_angle_atom_site_label_2
_geom_angle_atom_site_label_3
_geom_angle
O1 V1 N1 76.72(11)
O1 V1 C10 85.45(16)
N1 V1 C10 82.13(15)
O1 V1 C4 87.68(14)
N1 V1 C4 126.40(16)
C10 V1 C4 148.00(17)
O1 V1 C6 120.26(17)
N1 V1 C6 83.46(15)
C10 V1 C6 35.8(2)
C4 V1 C6 144.89(17)
O1 V1 C3 122.13(14)
N1 V1 C3 135.69(15)
C10 V1 C3 134.26(17)
C4 V1 C3 35.22(16)
C6 V1 C3 111.35(18)
O1 V1 C2 138.74(15)
N1 V1 C2 101.69(14)
C10 V1 C2 135.65(19)
C4 V1 C2 59.66(16)
C6 V1 C2 100.12(19)
C3 V1 C2 36.33(15)
O1 V1 C9 78.95(16)
N1 V1 C9 114.17(16)
C10 V1 C9 35.61(17)
C4 V1 C9 112.39(18)
C6 V1 C9 59.3(2)
C3 V1 C9 109.00(17)
C2 V1 C9 134.33(18)
O1 V1 C5 79.65(14)
N1 V1 C5 90.62(15)
C10 V1 C5 164.60(17)
C4 V1 C5 35.84(17)
C6 V1 C5 156.82(19)
C3 V1 C5 59.04(17)
C2 V1 C5 59.09(17)
C9 V1 C5 142.10(18)
O1 V1 C7 137.75(16)
N1 V1 C7 116.23(15)
C10 V1 C7 59.18(19)
C4 V1 C7 109.66(17)
C6 V1 C7 35.39(17)
C3 V1 C7 78.19(18)
C2 V1 C7 80.67(19)
C9 V1 C7 58.90(19)
C5 V1 C7 135.95(18)
O1 V1 C8 107.92(15)
N1 V1 C8 140.01(15)
C10 V1 C8 59.33(17)
C4 V1 C8 93.59(17)
C6 V1 C8 59.44(17)
C3 V1 C8 76.70(17)
C2 V1 C8 99.25(18)
C9 V1 C8 35.25(18)
C5 V1 C8 129.36(17)
C7 V1 C8 35.74(17)
O1 V1 C1 107.92(15)
N1 V1 C1 77.41(14)
C10 V1 C1 151.97(18)
C4 V1 C1 59.16(16)
C6 V1 C1 121.74(19)
C3 V1 C1 59.06(16)
C2 V1 C1 35.14(17)
C9 V1 C1 167.99(17)
C5 V1 C1 35.23(16)
C7 V1 C1 114.08(18)
C8 V1 C1 133.26(17)
C2 C1 C5 108.3(4)
C2 C1 V1 71.1(3)
C5 C1 V1 71.5(3)
C2 C1 H1 125.8
C5 C1 H1 125.8
V1 C1 H1 123.2
C1 C2 C3 107.4(4)
C1 C2 V1 73.8(3)
C3 C2 V1 71.7(2)
C1 C2 H2 126.3
C3 C2 H2 126.3
V1 C2 H2 120.1
C4 C3 C2 108.1(4)
C4 C3 V1 72.1(2)
C2 C3 V1 72.0(2)
C4 C3 H3 126.0
C2 C3 H3 126.0
V1 C3 H3 121.7
C3 C4 C5 108.2(4)
C3 C4 V1 72.6(3)
C5 C4 V1 72.9(2)
C3 C4 H4 125.9
C5 C4 H4 125.9
V1 C4 H4 120.3
C1 C5 C4 108.0(4)
C1 C5 V1 73.2(3)
C4 C5 V1 71.2(3)
C1 C5 H5 126.0
C4 C5 H5 126.0
V1 C5 H5 121.2
C7 C6 C10 108.0(4)
C7 C6 V1 73.3(3)
C10 C6 V1 71.7(3)
C7 C6 H6 126.0
C10 C6 H6 126.0
V1 C6 H6 120.7
C6 C7 C8 108.1(5)
C6 C7 V1 71.3(3)
C8 C7 V1 72.3(3)
C6 C7 H7 125.9
C8 C7 H7 125.9
V1 C7 H7 122.1
C9 C8 C7 107.1(4)
C9 C8 V1 71.7(2)
C7 C8 V1 71.9(2)
C9 C8 H8 126.4
C7 C8 H8 126.4
V1 C8 H8 121.7
C8 C9 C10 108.8(4)
C8 C9 V1 73.1(3)
C10 C9 V1 71.3(3)
C8 C9 H9 125.6
C10 C9 H9 125.6
V1 C9 H9 121.7
C9 C10 C6 108.0(4)
C9 C10 V1 73.1(3)
C6 C10 V1 72.4(3)
C9 C10 H10 126.0
C6 C10 H10 126.0
V1 C10 H10 120.3
O2 C11 O1 124.4(3)
O2 C11 C12 120.0(4)
O1 C11 C12 115.5(3)
N1 C12 C13 115.2(3)
N1 C12 C11 107.2(3)
C13 C12 C11 112.2(3)
N1 C12 H12 107.3
C13 C12 H12 107.3
C11 C12 H12 107.3
C14 C13 C12 109.9(3)
C14 C13 C15 111.1(4)
C12 C13 C15 111.3(3)
C14 C13 H13 108.1
C12 C13 H13 108.1
C15 C13 H13 108.1
C13 C14 H14A 109.5
C13 C14 H14B 109.5
H14A C14 H14B 109.5
C13 C14 H14C 109.5
H14A C14 H14C 109.5
H14B C14 H14C 109.5
C16 C15 C13 112.1(4)
C16 C15 H15A 109.2
C13 C15 H15A 109.2
C16 C15 H15B 109.2
C13 C15 H15B 109.2
H15A C15 H15B 107.9
C15 C16 H16A 109.5
C15 C16 H16B 109.5
H16A C16 H16B 109.5
C15 C16 H16C 109.5
H16A C16 H16C 109.5
H16B C16 H16C 109.5
C12 N1 V1 109.9(2)
C12 N1 H1A 103.1
V1 N1 H1A 116.7
C12 N1 H1B 115.4
V1 N1 H1B 107.8
H1A N1 H1B 104.1
C11 O1 V1 120.7(2)
F2 P1 F3 93.0(3)
F2 P1 F1 92.0(3)
F3 P1 F1 88.9(2)
F2 P1 F6 95.1(3)
F3 P1 F6 93.8(2)
F1 P1 F6 172.3(3)
F2 P1 F5 89.1(3)
F3 P1 F5 177.7(2)
F1 P1 F5 90.2(2)
F6 P1 F5 86.9(2)
F2 P1 F4 173.7(4)
F3 P1 F4 91.7(3)
F1 P1 F4 84.0(3)
F6 P1 F4 88.7(2)
F5 P1 F4 86.1(2)

loop_
_geom_bond_atom_site_label_1
_geom_bond_atom_site_label_2
_geom_bond_distance
V1 O1 2.010(3)
V1 N1 2.142(3)
V1 C10 2.277(4)
V1 C4 2.283(4)
V1 C6 2.287(4)
V1 C3 2.290(4)
V1 C2 2.293(4)
V1 C9 2.300(4)
V1 C5 2.305(4)
V1 C7 2.313(4)
V1 C8 2.318(4)
V1 C1 2.327(5)
C1 C2 1.395(7)
C1 C5 1.402(6)
C1 H1 0.9300
C2 C3 1.428(6)
C2 H2 0.9300
C3 C4 1.384(6)
C3 H3 0.9300
C4 C5 1.412(7)
C4 H4 0.9300
C5 H5 0.9300
C6 C7 1.398(7)
C6 C10 1.404(8)
C6 H6 0.9300
C7 C8 1.421(7)
C7 H7 0.9300
C8 C9 1.398(7)
C8 H8 0.9300
C9 C10 1.400(7)
C9 H9 0.9300
C10 H10 0.9300
C11 O2 1.224(5)
C11 O1 1.286(5)
C11 C12 1.540(5)
C12 N1 1.494(5)
C12 C13 1.527(5)
C12 H12 0.9800
C13 C14 1.518(6)
C13 C15 1.545(6)
C13 H13 0.9800
C14 H14A 0.9600
C14 H14B 0.9600
C14 H14C 0.9600
C15 C16 1.522(7)
C15 H15A 0.9700
C15 H15B 0.9700
C16 H16A 0.9600
C16 H16B 0.9600
C16 H16C 0.9600
N1 H1A 0.8786
N1 H1B 0.9215
P1 F2 1.532(4)
P1 F3 1.554(3)
P1 F1 1.572(3)
P1 F6 1.590(4)
P1 F5 1.600(3)
P1 F4 1.638(4)

loop_
_geom_hbond_atom_site_label_D
_geom_hbond_atom_site_label_H
_geom_hbond_atom_site_label_A
_geom_hbond_distance_DH
_geom_hbond_distance_HA
_geom_hbond_distance_DA
_geom_hbond_angle_DHA
_geom_hbond_site_symmetry_A
N1 H1B O2 0.92 2.04 2.956(4) 173.8 1_655
N1 H1A F6 0.88 2.34 3.089(5) 143.2 .
